data_7223636
loop_
_publ_author_name
'Xu, Cong'
'Kirillov, Alexander M.'
'Shu, Yubo'
'Liu, Yan'
'Guo, Lirong'
'Yang, Lizi'
'Dou, Wei'
'Liu, Wei'
'Chen, Chunyang'
'Huang, Xin'
'Zhang, Jiayao'
'Liu, Weisheng'

_publ_section_title
;
 Photoluminescence enhancement induced by a halide anion encapsulation in
 a series of novel lanthanide(iii) coordination polymers
;
_journal_issue 7
_journal_name_full CrystEngComm
_journal_page_first 1190
_journal_paper_doi 10.1039/C5CE01901J
_journal_volume 18
_journal_year 2016
_chemical_formula_moiety 'C34 H24 Eu N4 O9, Br, H2 O'
_chemical_formula_sum 'C34 H26 Br Eu N4 O10'
_chemical_formula_weight 882.46
_chemical_name_systematic
;
 ?
;
_space_group_crystal_system monoclinic
_space_group_IT_number 14
_space_group_name_Hall '-P 2ybc'
_space_group_name_H-M_alt 'P 1 21/c 1'
_symmetry_space_group_name_Hall '-P 2ybc'
_symmetry_space_group_name_H-M 'P 1 21/c 1'
_atom_sites_solution_hydrogens mixed
_audit_creation_date 2015-11-30
_audit_creation_method
;
Olex2 1.2
(compiled 2015.09.30 svn.r3233 for OlexSys, GUI svn.r5103)
;
_audit_update_record
;
2015-12-09 deposited with the CCDC.
2015-12-30 downloaded from the CCDC.
;
_cell_angle_alpha 90
_cell_angle_beta 111.944(10)
_cell_angle_gamma 90
_cell_formula_units_Z 4
_cell_length_a 8.8422(14)
_cell_length_b 20.710(4)
_cell_length_c 18.256(3)
_cell_measurement_reflns_used 1044
_cell_measurement_temperature 296.15
_cell_measurement_theta_max 18.671
_cell_measurement_theta_min 3.108
_cell_volume 3100.9(10)
_computing_cell_refinement 'SAINT v7.60A (Bruker, 2009)'
_computing_data_reduction 'SAINT v7.60A (Bruker, 2009)'
_computing_molecular_graphics 'Olex2 (Dolomanov et al., 2009)'
_computing_publication_material 'Olex2 (Dolomanov et al., 2009)'
_computing_structure_refinement 'XL (Sheldrick, 2008)'
_computing_structure_solution 'XS (Sheldrick, 2008)'
_diffrn_ambient_temperature 296.15
_diffrn_measured_fraction_theta_full 0.855
_diffrn_measured_fraction_theta_max 0.963
_diffrn_measurement_device_type 'CCD area detector'
_diffrn_measurement_method 'phi and omega scans'
_diffrn_radiation_monochromator graphite
_diffrn_radiation_type MoK\a
_diffrn_radiation_wavelength 0.71073
_diffrn_reflns_av_R_equivalents 0.0984
_diffrn_reflns_av_unetI/netI 0.1198
_diffrn_reflns_laue_measured_fraction_full 0.855
_diffrn_reflns_laue_measured_fraction_max 0.963
_diffrn_reflns_limit_h_max 10
_diffrn_reflns_limit_h_min -8
_diffrn_reflns_limit_k_max 19
_diffrn_reflns_limit_k_min -23
_diffrn_reflns_limit_l_max 20
_diffrn_reflns_limit_l_min -20
_diffrn_reflns_number 13622
_diffrn_reflns_point_group_measured_fraction_full 0.855
_diffrn_reflns_point_group_measured_fraction_max 0.963
_diffrn_reflns_theta_full 25.242
_diffrn_reflns_theta_max 24.194
_diffrn_reflns_theta_min 1.553
_diffrn_standards_number 0
_exptl_absorpt_coefficient_mu 3.381
_exptl_absorpt_correction_T_max 0.7450
_exptl_absorpt_correction_T_min 0.5795
_exptl_absorpt_correction_type multi-scan
_exptl_absorpt_process_details
;
SADABS-2008/1 (Bruker,2008) was used for absorption correction.
wR2(int) was 0.0849 before and 0.0606 after correction.
The Ratio of minimum to maximum transmission is 0.7779.
The \l/2 correction factor is 0.0015.
;
_exptl_crystal_colour 'clear light yellow'
_exptl_crystal_colour_lustre clear
_exptl_crystal_colour_modifier light
_exptl_crystal_colour_primary yellow
_exptl_crystal_density_diffrn 1.890
_exptl_crystal_description plate
_exptl_crystal_F_000 1744
_exptl_crystal_preparation Luminescent
_exptl_crystal_recrystallization_method 'Hydrothermal synthesis method'
_exptl_crystal_size_max 0.24
_exptl_crystal_size_mid 0.16
_exptl_crystal_size_min 0.15
_refine_diff_density_max 0.664
_refine_diff_density_min -0.919
_refine_diff_density_rms 0.150
_refine_ls_extinction_method none
_refine_ls_goodness_of_fit_ref 0.964
_refine_ls_hydrogen_treatment constr
_refine_ls_matrix_type full
_refine_ls_number_parameters 458
_refine_ls_number_reflns 4799
_refine_ls_number_restraints 0
_refine_ls_restrained_S_all 0.964
_refine_ls_R_factor_all 0.1052
_refine_ls_R_factor_gt 0.0492
_refine_ls_shift/su_max 0.002
_refine_ls_shift/su_mean 0.000
_refine_ls_structure_factor_coef Fsqd
_refine_ls_weighting_details
;
 w=1/[\s^2^(Fo^2^)+(0.0244P)^2^]
 where P=(Fo^2^+2Fc^2^)/3
;
_refine_ls_weighting_scheme calc
_refine_ls_wR_factor_gt 0.0770
_refine_ls_wR_factor_ref 0.0917
_reflns_Friedel_coverage 0.000
_reflns_number_gt 2969
_reflns_number_total 4799
_reflns_threshold_expression 'I > 2\s(I)'
_cod_data_source_file c5ce01901j2.cif
_cod_data_source_block p21n
_cod_depositor_comments 'Adding full bibliography for 7223636--7223644.cif.'
_cod_original_cell_volume 3100.9(9)
_cod_database_code 7223636
_audit_block_doi 10.5517/cc13t0gd
_shelxl_version_number 2013-2
_shelx_space_group_comment
;
The symmetry employed for this shelxl refinement is uniquely defined
by the following loop, which should always be used as a source of
symmetry information in preference to the above space-group names.
They are only intended as comments.
;
_olex2_refinement_description
;
1. Fixed Uiso
 At 1.2 times of:
  All C(H) groups
 At 1.5 times of:
  All O(H,H) groups
2.a Free rotating group:
 O10(H10A,H10B)
2.b Rotating group:
 O9(H9A,H9B)
2.c Aromatic/amide H refined with riding coordinates:
 C3(H3), C4(H4), C7(H7), C24(H24), C16(H16), C15(H15), C20(H20), C9(H9),
 C12(H12), C10(H10), C6(H6), C21(H21), C13(H13), C8(H8), C30(H30), C27(H27),
 C29(H29), C33(H33), C32(H32), C25(H25), C23(H23), C26(H26)
;
_olex2_submission_special_instructions 'No special instructions were received'

loop_
_space_group_symop_operation_xyz
'x, y, z'
'-x, y+1/2, -z+1/2'
'-x, -y, -z'
'x, -y-1/2, z-1/2'

loop_
_atom_site_label
_atom_site_type_symbol
_atom_site_fract_x
_atom_site_fract_y
_atom_site_fract_z
_atom_site_U_iso_or_equiv
_atom_site_adp_type
_atom_site_occupancy
_atom_site_site_symmetry_order
_atom_site_calc_flag
_atom_site_refinement_flags_posn
_atom_site_refinement_flags_adp
_atom_site_refinement_flags_occupancy
Eu3 Eu 0.75597(5) -0.51284(2) -0.05028(3) 0.02154(14) Uani 1 1 d . . .
O1 O 0.4813(6) -0.4812(3) -0.1134(3) 0.0399(16) Uani 1 1 d . . .
O9 O 0.8866(6) -0.6200(2) -0.0055(3) 0.0314(15) Uani 1 1 d . . .
H9A H 0.9930 -0.6160 0.0191 0.047 Uiso 1 1 d GR . .
H9B H 0.8688 -0.6458 -0.0462 0.047 Uiso 1 1 d GR . .
O3 O -0.6609(7) -0.4165(3) -0.8443(3) 0.0320(16) Uani 1 1 d . . .
O2 O 0.3512(6) -0.4450(3) -0.0383(4) 0.0302(15) Uani 1 1 d . . .
O5 O 0.7754(6) -0.4274(3) -0.1233(3) 0.0343(17) Uani 1 1 d . . .
O6 O 0.8367(7) -0.3229(3) -0.1169(4) 0.0415(18) Uani 1 1 d . . .
O4 O -0.7873(7) -0.3228(3) -0.8507(4) 0.0353(16) Uani 1 1 d . . .
N2 N -0.2632(7) -0.3164(3) -0.4957(4) 0.0279(19) Uani 1 1 d . . .
N1 N -0.0906(8) -0.3328(3) -0.3767(4) 0.0282(19) Uani 1 1 d . . .
C2 C 0.2417(9) -0.4208(4) -0.1748(5) 0.022(2) Uani 1 1 d . . .
C3 C 0.1636(10) -0.3654(4) -0.1672(5) 0.031(2) Uani 1 1 d . . .
H3 H 0.1844 -0.3476 -0.1176 0.038 Uiso 1 1 calc R . .
C4 C 0.0533(10) -0.3363(4) -0.2344(6) 0.038(3) Uani 1 1 d . . .
H4 H 0.0023 -0.2980 -0.2303 0.045 Uiso 1 1 calc R . .
C7 C 0.2053(10) -0.4480(4) -0.2480(6) 0.036(3) Uani 1 1 d . . .
H7 H 0.2587 -0.4854 -0.2531 0.044 Uiso 1 1 calc R . .
C1 C 0.3695(10) -0.4518(4) -0.1031(6) 0.032(2) Uani 1 1 d . . .
C14 C -0.5737(10) -0.3502(4) -0.7309(5) 0.022(2) Uani 1 1 d . . .
C19 C 0.6367(10) -0.3626(4) -0.2368(5) 0.026(2) Uani 1 1 d . . .
C18 C 0.7584(10) -0.3705(5) -0.1526(6) 0.029(2) Uani 1 1 d . . .
C24 C 0.5499(11) -0.4154(4) -0.2793(6) 0.038(3) Uani 1 1 d . . .
H24 H 0.5708 -0.4564 -0.2570 0.046 Uiso 1 1 calc R . .
C16 C -0.3483(10) -0.3829(4) -0.6140(6) 0.037(3) Uani 1 1 d . . .
H16 H -0.2653 -0.4120 -0.5880 0.044 Uiso 1 1 calc R . .
C17 C -0.6841(9) -0.3638(4) -0.8153(6) 0.026(2) Uani 1 1 d . . .
C15 C -0.4510(10) -0.3931(4) -0.6917(5) 0.032(2) Uani 1 1 d . . .
H15 H -0.4368 -0.4297 -0.7180 0.038 Uiso 1 1 calc R . .
C20 C 0.6132(10) -0.3025(4) -0.2731(6) 0.037(3) Uani 1 1 d . . .
H20 H 0.6752 -0.2675 -0.2464 0.044 Uiso 1 1 calc R . .
C9 C -0.0917(10) -0.2675(4) -0.3924(5) 0.034(3) Uani 1 1 d . . .
H9 H -0.0289 -0.2362 -0.3580 0.041 Uiso 1 1 calc R . .
C12 C -0.4976(10) -0.2859(4) -0.6133(5) 0.032(2) Uani 1 1 d . . .
H12 H -0.5153 -0.2505 -0.5861 0.039 Uiso 1 1 calc R . .
C5 C 0.0194(10) -0.3645(4) -0.3075(6) 0.030(2) Uani 1 1 d . . .
C10 C -0.1999(10) -0.2572(4) -0.4667(5) 0.035(3) Uani 1 1 d . . .
H10 H -0.2261 -0.2178 -0.4928 0.042 Uiso 1 1 calc R . .
C11 C -0.3724(10) -0.3290(4) -0.5765(5) 0.027(2) Uani 1 1 d . . .
C6 C 0.0898(11) -0.4202(4) -0.3145(5) 0.038(3) Uani 1 1 d . . .
H6 H 0.0614 -0.4400 -0.3635 0.046 Uiso 1 1 calc R . .
C21 C 0.4991(11) -0.2942(4) -0.3484(6) 0.036(3) Uani 1 1 d . . .
H21 H 0.4825 -0.2539 -0.3724 0.044 Uiso 1 1 calc R . .
C13 C -0.5950(10) -0.2966(4) -0.6908(6) 0.035(3) Uani 1 1 d . . .
H13 H -0.6769 -0.2671 -0.7169 0.042 Uiso 1 1 calc R . .
C8 C -0.1970(10) -0.3617(4) -0.4412(5) 0.032(2) Uani 1 1 d . . .
H8 H -0.2204 -0.4056 -0.4469 0.039 Uiso 1 1 calc R . .
C22 C 0.4096(10) -0.3473(4) -0.3876(5) 0.026(2) Uani 1 1 d . . .
Br1 Br 0.0000 -0.5000 -0.5000 0.0475(4) Uani 1 2 d S T P
Br2 Br 0.5000 -0.5000 -0.5000 0.0596(5) Uani 1 2 d S T P
O7 O -0.0162(6) -0.4816(3) -0.9249(3) 0.0279(14) Uani 1 1 d . . .
O8 O -0.2367(7) -0.4211(3) -0.9553(4) 0.0353(16) Uani 1 1 d . . .
N3 N 0.2829(8) -0.3375(3) -0.4646(4) 0.0261(18) Uani 1 1 d . . .
C30 C -0.1365(10) -0.3748(4) -0.7980(5) 0.028(2) Uani 1 1 d . . .
H30 H -0.2309 -0.3575 -0.8352 0.034 Uiso 1 1 calc R . .
C34 C -0.1047(11) -0.4413(4) -0.9049(6) 0.030(2) Uani 1 1 d . . .
N4 N 0.1259(8) -0.3523(3) -0.5872(4) 0.0299(19) Uani 1 1 d . . .
C27 C 0.0850(11) -0.2928(4) -0.5649(6) 0.040(3) Uani 1 1 d . . .
H27 H 0.0048 -0.2648 -0.5964 0.049 Uiso 1 1 calc R . .
C29 C -0.0825(10) -0.3529(4) -0.7198(6) 0.037(3) Uani 1 1 d . . .
H29 H -0.1400 -0.3215 -0.7045 0.045 Uiso 1 1 calc R . .
C28 C 0.0593(10) -0.3796(4) -0.6658(5) 0.029(2) Uani 1 1 d . . .
C33 C 0.1395(9) -0.4289(4) -0.6848(5) 0.027(2) Uani 1 1 d . . .
H33 H 0.2292 -0.4486 -0.6467 0.033 Uiso 1 1 calc R . .
C32 C 0.0820(10) -0.4492(4) -0.7638(5) 0.031(2) Uani 1 1 d . . .
H32 H 0.1364 -0.4823 -0.7781 0.037 Uiso 1 1 calc R . .
C31 C -0.0514(10) -0.4218(4) -0.8207(5) 0.026(2) Uani 1 1 d . . .
C25 C 0.2423(10) -0.3785(4) -0.5256(6) 0.035(3) Uani 1 1 d . . .
H25 H 0.2884 -0.4190 -0.5249 0.042 Uiso 1 1 calc R . .
C23 C 0.4337(11) -0.4075(4) -0.3539(6) 0.040(3) Uani 1 1 d . . .
H23 H 0.3723 -0.4425 -0.3811 0.047 Uiso 1 1 calc R . .
C26 C 0.1851(11) -0.2833(4) -0.4881(6) 0.046(3) Uani 1 1 d . . .
H26 H 0.1872 -0.2473 -0.4574 0.055 Uiso 1 1 calc R . .
O10 O 0.5019(9) -0.3268(4) 0.0298(5) 0.071(2) Uani 1 1 d . . .
H10A H 0.3997 -0.3332 0.0135 0.106 Uiso 1 1 d G . .
H10B H 0.5495 -0.3493 0.0709 0.106 Uiso 1 1 d G . .

loop_
_atom_site_aniso_label
_atom_site_aniso_U_11
_atom_site_aniso_U_22
_atom_site_aniso_U_33
_atom_site_aniso_U_23
_atom_site_aniso_U_13
_atom_site_aniso_U_12
Eu3 0.0203(2) 0.0257(2) 0.0151(3) 0.0007(2) 0.00253(16) 0.0020(2)
O1 0.033(3) 0.061(4) 0.029(4) 0.011(3) 0.014(3) 0.024(3)
O9 0.028(3) 0.041(4) 0.017(4) -0.008(3) -0.002(3) 0.003(3)
O3 0.038(4) 0.034(4) 0.016(4) -0.005(3) 0.001(3) 0.002(3)
O2 0.028(3) 0.049(4) 0.013(4) 0.007(3) 0.006(3) 0.004(3)
O5 0.031(4) 0.045(4) 0.018(4) 0.014(3) -0.001(3) 0.002(3)
O6 0.047(4) 0.039(4) 0.029(5) -0.001(3) 0.003(3) -0.013(3)
O4 0.037(4) 0.035(4) 0.025(4) 0.000(3) 0.002(3) 0.006(3)
N2 0.025(4) 0.036(5) 0.012(5) -0.003(4) -0.006(3) -0.001(4)
N1 0.031(4) 0.026(5) 0.022(5) 0.001(4) 0.003(4) 0.006(4)
C2 0.017(5) 0.024(5) 0.019(6) 0.001(4) -0.001(4) -0.003(4)
C3 0.036(6) 0.036(6) 0.019(6) 0.008(4) 0.008(5) 0.014(5)
C4 0.038(6) 0.037(6) 0.035(8) 0.001(5) 0.010(5) 0.016(5)
C7 0.035(5) 0.038(6) 0.030(7) 0.004(5) 0.005(5) 0.020(5)
C1 0.020(5) 0.029(6) 0.045(8) 0.005(5) 0.009(5) -0.008(4)
C14 0.024(5) 0.023(5) 0.016(6) -0.005(4) 0.005(4) -0.003(4)
C19 0.030(5) 0.036(6) 0.009(6) -0.002(4) 0.004(4) -0.002(4)
C18 0.015(5) 0.037(6) 0.032(7) 0.000(5) 0.003(4) -0.003(4)
C24 0.046(6) 0.030(6) 0.025(7) -0.003(5) -0.002(5) 0.007(5)
C16 0.029(5) 0.033(6) 0.035(7) 0.008(5) -0.003(5) 0.010(4)
C17 0.013(5) 0.036(6) 0.030(7) -0.003(5) 0.009(4) 0.001(4)
C15 0.031(5) 0.032(6) 0.025(7) -0.002(4) 0.002(5) 0.000(4)
C20 0.033(6) 0.030(6) 0.034(7) 0.002(5) -0.003(5) -0.005(5)
C9 0.029(5) 0.026(6) 0.033(7) -0.002(4) -0.004(5) -0.002(4)
C12 0.034(5) 0.031(5) 0.021(6) -0.008(4) -0.003(4) 0.011(4)
C5 0.030(5) 0.022(5) 0.030(7) 0.004(4) 0.000(5) 0.005(4)
C10 0.034(6) 0.025(5) 0.033(7) -0.005(4) -0.003(5) -0.006(4)
C11 0.027(5) 0.028(6) 0.016(6) -0.002(4) -0.004(4) 0.003(4)
C6 0.053(6) 0.043(6) 0.010(6) 0.000(4) 0.002(5) 0.011(5)
C21 0.048(6) 0.019(5) 0.035(7) 0.004(4) 0.007(5) -0.002(4)
C13 0.037(6) 0.026(6) 0.030(7) -0.004(4) 0.000(5) 0.008(4)
C8 0.037(6) 0.029(6) 0.020(7) -0.002(4) -0.001(5) -0.005(4)
C22 0.026(5) 0.036(6) 0.016(6) -0.003(4) 0.008(4) 0.005(4)
Br1 0.0486(8) 0.0510(11) 0.0369(10) -0.0108(7) 0.0091(7) 0.0091(7)
Br2 0.0562(9) 0.0613(12) 0.0625(13) 0.0107(8) 0.0235(8) 0.0286(8)
O7 0.018(3) 0.032(3) 0.033(4) -0.008(3) 0.009(3) 0.002(3)
O8 0.030(4) 0.049(4) 0.018(4) -0.009(3) -0.001(3) 0.003(3)
N3 0.037(5) 0.030(4) 0.008(5) 0.002(3) 0.003(3) 0.010(3)
C30 0.032(5) 0.028(6) 0.017(6) -0.005(4) 0.001(4) 0.004(4)
C34 0.030(6) 0.031(6) 0.024(7) -0.001(4) 0.005(5) -0.010(4)
N4 0.035(5) 0.028(5) 0.022(5) 0.002(4) 0.004(4) 0.010(4)
C27 0.047(6) 0.039(6) 0.020(7) 0.002(5) -0.006(5) 0.022(5)
C29 0.036(6) 0.042(6) 0.031(7) -0.001(5) 0.009(5) 0.014(5)
C28 0.037(6) 0.028(6) 0.022(6) -0.004(4) 0.011(5) -0.003(5)
C33 0.022(5) 0.032(6) 0.020(6) 0.001(4) -0.001(4) 0.007(4)
C32 0.032(5) 0.037(6) 0.025(7) -0.002(4) 0.011(5) 0.004(4)
C31 0.024(5) 0.027(5) 0.023(6) -0.004(4) 0.003(4) 0.001(4)
C25 0.037(6) 0.034(6) 0.032(7) -0.006(5) 0.011(5) 0.011(5)
C23 0.045(6) 0.021(6) 0.036(7) 0.003(5) -0.005(5) -0.005(5)
C26 0.046(6) 0.037(6) 0.046(8) -0.002(5) 0.007(5) 0.014(5)
O10 0.067(5) 0.062(6) 0.072(8) -0.002(4) 0.013(5) -0.010(5)

loop_
_atom_type_symbol
_atom_type_description
_atom_type_scat_dispersion_real
_atom_type_scat_dispersion_imag
_atom_type_scat_source
C C 0.0033 0.0016 'International Tables Vol C Tables 4.2.6.8 and 6.1.1.4'
H H 0.0000 0.0000 'International Tables Vol C Tables 4.2.6.8 and 6.1.1.4'
Br Br -0.2901 2.4595 'International Tables Vol C Tables 4.2.6.8 and 6.1.1.4'
Eu Eu -0.1578 3.6682 'International Tables Vol C Tables 4.2.6.8 and 6.1.1.4'
N N 0.0061 0.0033 'International Tables Vol C Tables 4.2.6.8 and 6.1.1.4'
O O 0.0106 0.0060 'International Tables Vol C Tables 4.2.6.8 and 6.1.1.4'

loop_
_geom_angle_atom_site_label_1
_geom_angle_atom_site_label_2
_geom_angle_atom_site_label_3
_geom_angle
_geom_angle_site_symmetry_1
_geom_angle_site_symmetry_3
O1 Eu3 Eu3 156.13(15) . 3_745
O1 Eu3 O9 132.32(19) . .
O1 Eu3 O7 134.80(19) . 1_656
O1 Eu3 O7 140.4(2) . 3_644
O1 Eu3 O8 83.4(2) . 1_656
O1 Eu3 C34 108.3(2) . 1_656
O9 Eu3 Eu3 71.55(12) . 3_745
O9 Eu3 O7 79.30(18) . 1_656
O9 Eu3 O7 71.04(18) . 3_644
O9 Eu3 O8 123.18(19) . 1_656
O9 Eu3 C34 99.7(2) . 1_656
O3 Eu3 Eu3 117.09(14) 3_544 3_745
O3 Eu3 O1 77.4(2) 3_544 .
O3 Eu3 O9 71.91(19) 3_544 .
O3 Eu3 O2 103.0(2) 3_544 3_645
O3 Eu3 O7 147.42(18) 3_544 1_656
O3 Eu3 O7 83.86(19) 3_544 3_644
O3 Eu3 O8 160.81(19) 3_544 1_656
O3 Eu3 C34 171.5(2) 3_544 1_656
O2 Eu3 Eu3 112.11(13) 3_645 3_745
O2 Eu3 O1 80.3(2) 3_645 .
O2 Eu3 O9 72.39(19) 3_645 .
O2 Eu3 O7 81.90(19) 3_645 1_656
O2 Eu3 O7 138.37(18) 3_645 3_644
O2 Eu3 O8 73.8(2) 3_645 1_656
O2 Eu3 C34 72.4(2) 3_645 1_656
O5 Eu3 Eu3 82.03(13) . 3_745
O5 Eu3 O1 77.6(2) . .
O5 Eu3 O9 139.6(2) . .
O5 Eu3 O3 95.1(2) . 3_544
O5 Eu3 O2 147.5(2) . 3_645
O5 Eu3 O7 69.6(2) . 3_644
O5 Eu3 O7 97.2(2) . 1_656
O5 Eu3 O8 80.2(2) . 1_656
O5 Eu3 C34 92.3(2) . 1_656
O7 Eu3 Eu3 36.25(12) 1_656 3_745
O7 Eu3 Eu3 36.18(12) 3_644 3_745
O7 Eu3 O7 72.4(2) 1_656 3_644
O7 Eu3 O8 111.35(18) 3_644 1_656
O7 Eu3 O8 51.69(17) 1_656 1_656
O7 Eu3 C34 26.46(19) 1_656 1_656
O7 Eu3 C34 94.9(2) 3_644 1_656
O8 Eu3 Eu3 80.91(13) 1_656 3_745
O8 Eu3 C34 25.8(2) 1_656 1_656
C34 Eu3 Eu3 59.88(18) 1_656 3_745
C1 O1 Eu3 143.2(6) . .
Eu3 O9 H9A 111.0 . .
Eu3 O9 H9B 110.3 . .
H9A O9 H9B 107.9 . .
C17 O3 Eu3 146.2(6) . 3_544
C1 O2 Eu3 147.1(5) . 3_645
C18 O5 Eu3 160.8(6) . .
C10 N2 C11 125.0(7) . .
C8 N2 C10 109.8(7) . .
C8 N2 C11 124.9(7) . .
C9 N1 C5 125.5(7) . .
C8 N1 C9 107.7(7) . .
C8 N1 C5 126.3(7) . .
C3 C2 C7 119.9(8) . .
C3 C2 C1 120.5(8) . .
C7 C2 C1 119.6(8) . .
C2 C3 H3 120.4 . .
C2 C3 C4 119.1(9) . .
C4 C3 H3 120.4 . .
C3 C4 H4 120.1 . .
C5 C4 C3 119.9(8) . .
C5 C4 H4 120.1 . .
C2 C7 H7 119.7 . .
C2 C7 C6 120.6(8) . .
C6 C7 H7 119.7 . .
O1 C1 O2 126.0(9) . .
O1 C1 C2 117.4(10) . .
O2 C1 C2 116.6(8) . .
C15 C14 C17 119.5(8) . .
C15 C14 C13 118.7(8) . .
C13 C14 C17 121.7(8) . .
C24 C19 C18 120.9(8) . .
C20 C19 C18 120.2(8) . .
C20 C19 C24 119.0(8) . .
O5 C18 C19 116.7(8) . .
O6 C18 O5 123.9(8) . .
O6 C18 C19 119.4(8) . .
C19 C24 H24 119.6 . .
C23 C24 C19 120.7(8) . .
C23 C24 H24 119.6 . .
C15 C16 H16 120.9 . .
C11 C16 H16 120.9 . .
C11 C16 C15 118.2(8) . .
O3 C17 C14 116.4(8) . .
O4 C17 O3 125.3(9) . .
O4 C17 C14 118.3(8) . .
C14 C15 C16 121.4(8) . .
C14 C15 H15 119.3 . .
C16 C15 H15 119.3 . .
C19 C20 H20 119.6 . .
C21 C20 C19 120.7(8) . .
C21 C20 H20 119.6 . .
N1 C9 H9 126.0 . .
C10 C9 N1 108.1(8) . .
C10 C9 H9 126.0 . .
C11 C12 H12 120.8 . .
C13 C12 H12 120.8 . .
C13 C12 C11 118.4(8) . .
C4 C5 N1 119.2(8) . .
C6 C5 N1 119.9(9) . .
C6 C5 C4 120.9(8) . .
N2 C10 H10 126.9 . .
C9 C10 N2 106.3(8) . .
C9 C10 H10 126.9 . .
C16 C11 N2 119.1(8) . .
C16 C11 C12 121.9(8) . .
C12 C11 N2 119.0(7) . .
C7 C6 H6 120.3 . .
C5 C6 C7 119.5(9) . .
C5 C6 H6 120.3 . .
C20 C21 H21 120.7 . .
C20 C21 C22 118.7(8) . .
C22 C21 H21 120.7 . .
C14 C13 H13 119.4 . .
C12 C13 C14 121.2(8) . .
C12 C13 H13 119.4 . .
N2 C8 N1 108.1(7) . .
N2 C8 H8 125.9 . .
N1 C8 H8 125.9 . .
C21 C22 N3 118.4(8) . .
C23 C22 C21 121.7(8) . .
C23 C22 N3 119.8(8) . .
Eu3 O7 Eu3 107.6(2) 1_454 3_644
C34 O7 Eu3 141.0(5) . 3_644
C34 O7 Eu3 93.4(5) . 1_454
C34 O8 Eu3 91.7(5) . 1_454
C25 N3 C22 126.1(7) . .
C25 N3 C26 108.3(7) . .
C26 N3 C22 125.6(7) . .
C29 C30 H30 119.5 . .
C31 C30 H30 119.5 . .
C31 C30 C29 121.1(8) . .
O7 C34 Eu3 60.1(4) . 1_454
O7 C34 C31 118.5(8) . .
O8 C34 Eu3 62.4(5) . 1_454
O8 C34 O7 120.4(9) . .
O8 C34 C31 121.0(8) . .
C31 C34 Eu3 162.4(6) . 1_454
C27 N4 C28 125.7(7) . .
C25 N4 C27 108.8(8) . .
C25 N4 C28 125.5(7) . .
N4 C27 H27 126.6 . .
C26 C27 N4 106.8(8) . .
C26 C27 H27 126.6 . .
C30 C29 H29 121.0 . .
C28 C29 C30 118.0(8) . .
C28 C29 H29 121.0 . .
C29 C28 N4 118.3(8) . .
C33 C28 N4 119.2(8) . .
C33 C28 C29 122.5(9) . .
C28 C33 H33 121.2 . .
C28 C33 C32 117.6(8) . .
C32 C33 H33 121.2 . .
C33 C32 H32 118.8 . .
C31 C32 C33 122.4(8) . .
C31 C32 H32 118.8 . .
C30 C31 C34 120.2(8) . .
C32 C31 C30 118.3(9) . .
C32 C31 C34 121.5(8) . .
N3 C25 H25 125.4 . .
N4 C25 N3 109.1(7) . .
N4 C25 H25 125.4 . .
C24 C23 H23 120.5 . .
C22 C23 C24 119.0(8) . .
C22 C23 H23 120.5 . .
N3 C26 H26 126.5 . .
C27 C26 N3 107.0(8) . .
C27 C26 H26 126.5 . .
H10A O10 H10B 109.5 . .

loop_
_geom_bond_atom_site_label_1
_geom_bond_atom_site_label_2
_geom_bond_distance
_geom_bond_site_symmetry_2
Eu3 Eu3 4.0442(10) 3_745
Eu3 O1 2.358(5) .
Eu3 O9 2.495(5) .
Eu3 O3 2.311(6) 3_544
Eu3 O2 2.327(6) 3_645
Eu3 O5 2.260(6) .
Eu3 O7 2.508(5) 3_644
Eu3 O7 2.504(5) 1_656
Eu3 O8 2.557(6) 1_656
Eu3 C34 2.883(9) 1_656
O1 C1 1.234(10) .
O9 H9A 0.8819 .
O9 H9B 0.8805 .
O3 Eu3 2.311(6) 3_544
O3 C17 1.263(10) .
O2 Eu3 2.327(6) 3_645
O2 C1 1.261(11) .
O5 C18 1.279(10) .
O6 C18 1.240(9) .
O4 C17 1.238(9) .
N2 C10 1.370(10) .
N2 C11 1.452(10) .
N2 C8 1.332(10) .
N1 C9 1.381(10) .
N1 C5 1.432(10) .
N1 C8 1.342(10) .
C2 C3 1.372(11) .
C2 C7 1.373(11) .
C2 C1 1.515(11) .
C3 H3 0.9300 .
C3 C4 1.388(11) .
C4 H4 0.9300 .
C4 C5 1.383(12) .
C7 H7 0.9300 .
C7 C6 1.386(11) .
C14 C17 1.512(11) .
C14 C15 1.377(10) .
C14 C13 1.381(11) .
C19 C18 1.520(11) .
C19 C24 1.393(11) .
C19 C20 1.389(11) .
C24 H24 0.9300 .
C24 C23 1.375(11) .
C16 H16 0.9300 .
C16 C15 1.386(11) .
C16 C11 1.367(11) .
C15 H15 0.9300 .
C20 H20 0.9300 .
C20 C21 1.378(11) .
C9 H9 0.9300 .
C9 C10 1.352(11) .
C12 H12 0.9300 .
C12 C11 1.386(10) .
C12 C13 1.372(11) .
C5 C6 1.339(11) .
C10 H10 0.9300 .
C6 H6 0.9300 .
C21 H21 0.9300 .
C21 C22 1.386(11) .
C13 H13 0.9300 .
C8 H8 0.9300 .
C22 N3 1.448(10) .
C22 C23 1.373(11) .
O7 Eu3 2.504(5) 1_454
O7 Eu3 2.508(5) 3_644
O7 C34 1.287(10) .
O8 Eu3 2.557(6) 1_454
O8 C34 1.257(9) .
N3 C25 1.338(10) .
N3 C26 1.383(10) .
C30 H30 0.9300 .
C30 C29 1.400(11) .
C30 C31 1.386(11) .
C34 Eu3 2.883(9) 1_454
C34 C31 1.486(12) .
N4 C27 1.385(10) .
N4 C28 1.448(10) .
N4 C25 1.323(10) .
C27 H27 0.9300 .
C27 C26 1.365(12) .
C29 H29 0.9300 .
C29 C28 1.387(11) .
C28 C33 1.361(11) .
C33 H33 0.9300 .
C33 C32 1.403(11) .
C32 H32 0.9300 .
C32 C31 1.368(11) .
C25 H25 0.9300 .
C23 H23 0.9300 .
C26 H26 0.9300 .
O10 H10A 0.8499 .
O10 H10B 0.8498 .

loop_
_geom_torsion_atom_site_label_1
_geom_torsion_atom_site_label_2
_geom_torsion_atom_site_label_3
_geom_torsion_atom_site_label_4
_geom_torsion
_geom_torsion_site_symmetry_1
_geom_torsion_site_symmetry_4
Eu3 O1 C1 O2 -27.9(15) . .
Eu3 O1 C1 C2 152.2(7) . .
Eu3 O3 C17 O4 -9.4(17) 3_544 .
Eu3 O3 C17 C14 171.6(7) 3_544 .
Eu3 O2 C1 O1 -87.9(12) 3_645 .
Eu3 O2 C1 C2 92.0(11) 3_645 .
Eu3 O5 C18 O6 76.6(19) . .
Eu3 O5 C18 C19 -104.8(17) . .
Eu3 O7 C34 Eu3 123.7(8) 3_644 1_454
Eu3 O7 C34 O8 -17.3(8) 1_454 .
Eu3 O7 C34 O8 106.4(9) 3_644 .
Eu3 O7 C34 C31 -76.4(11) 3_644 .
Eu3 O7 C34 C31 159.9(7) 1_454 .
Eu3 O8 C34 O7 16.9(8) 1_454 .
Eu3 O8 C34 C31 -160.2(7) 1_454 .
Eu3 C34 C31 C30 -104(2) 1_454 .
Eu3 C34 C31 C32 76(2) 1_454 .
N1 C9 C10 N2 -0.4(11) . .
N1 C5 C6 C7 175.1(8) . .
C2 C3 C4 C5 2.2(14) . .
C2 C7 C6 C5 3.4(15) . .
C3 C2 C7 C6 -0.3(14) . .
C3 C2 C1 O1 -149.2(8) . .
C3 C2 C1 O2 31.0(11) . .
C3 C4 C5 N1 -177.9(8) . .
C3 C4 C5 C6 1.0(14) . .
C4 C5 C6 C7 -3.8(15) . .
C7 C2 C3 C4 -2.5(13) . .
C7 C2 C1 O1 30.1(12) . .
C7 C2 C1 O2 -149.8(8) . .
C1 C2 C3 C4 176.7(8) . .
C1 C2 C7 C6 -179.5(8) . .
C19 C24 C23 C22 3.1(15) . .
C19 C20 C21 C22 -0.8(15) . .
C18 C19 C24 C23 176.5(9) . .
C18 C19 C20 C21 -177.7(9) . .
C24 C19 C18 O5 -0.4(13) . .
C24 C19 C18 O6 178.2(8) . .
C24 C19 C20 C21 3.7(15) . .
C17 C14 C15 C16 -179.2(8) . .
C17 C14 C13 C12 177.7(9) . .
C15 C14 C17 O3 3.2(12) . .
C15 C14 C17 O4 -175.9(8) . .
C15 C14 C13 C12 -0.5(14) . .
C15 C16 C11 N2 -178.2(8) . .
C15 C16 C11 C12 1.6(14) . .
C20 C19 C18 O5 -179.0(8) . .
C20 C19 C18 O6 -0.3(13) . .
C20 C19 C24 C23 -4.9(15) . .
C20 C21 C22 N3 176.1(9) . .
C20 C21 C22 C23 -1.0(14) . .
C9 N1 C5 C4 43.7(13) . .
C9 N1 C5 C6 -135.3(9) . .
C9 N1 C8 N2 -0.1(10) . .
C5 N1 C9 C10 173.2(9) . .
C5 N1 C8 N2 -173.0(8) . .
C10 N2 C11 C16 137.6(9) . .
C10 N2 C11 C12 -42.2(13) . .
C10 N2 C8 N1 -0.1(10) . .
C11 N2 C10 C9 -173.5(8) . .
C11 N2 C8 N1 173.7(8) . .
C11 C16 C15 C14 0.4(14) . .
C11 C12 C13 C14 2.4(15) . .
C21 C22 N3 C25 144.1(9) . .
C21 C22 N3 C26 -34.5(13) . .
C21 C22 C23 C24 -0.1(15) . .
C13 C14 C17 O3 -175.1(8) . .
C13 C14 C17 O4 5.9(13) . .
C13 C14 C15 C16 -0.9(14) . .
C13 C12 C11 N2 176.8(8) . .
C13 C12 C11 C16 -3.0(14) . .
C8 N2 C10 C9 0.3(11) . .
C8 N2 C11 C16 -35.3(14) . .
C8 N2 C11 C12 144.9(9) . .
C8 N1 C9 C10 0.3(11) . .
C8 N1 C5 C4 -144.7(9) . .
C8 N1 C5 C6 36.4(14) . .
C22 N3 C25 N4 -177.4(8) . .
C22 N3 C26 C27 178.6(9) . .
O7 C34 C31 C30 174.9(8) . .
O7 C34 C31 C32 -4.8(13) . .
O8 C34 C31 C30 -7.9(13) . .
O8 C34 C31 C32 172.4(8) . .
N3 C22 C23 C24 -177.2(9) . .
C30 C29 C28 N4 173.2(8) . .
C30 C29 C28 C33 -5.1(14) . .
N4 C27 C26 N3 -1.0(12) . .
N4 C28 C33 C32 -172.8(8) . .
C27 N4 C28 C29 -16.1(14) . .
C27 N4 C28 C33 162.2(9) . .
C27 N4 C25 N3 -2.0(11) . .
C29 C30 C31 C34 -176.1(8) . .
C29 C30 C31 C32 3.6(13) . .
C29 C28 C33 C32 5.4(14) . .
C28 N4 C27 C26 -174.8(9) . .
C28 N4 C25 N3 174.7(8) . .
C28 C33 C32 C31 -1.1(13) . .
C33 C32 C31 C30 -3.3(13) . .
C33 C32 C31 C34 176.4(8) . .
C31 C30 C29 C28 0.4(14) . .
C25 N3 C26 C27 -0.2(11) . .
C25 N4 C27 C26 1.9(12) . .
C25 N4 C28 C29 167.7(9) . .
C25 N4 C28 C33 -14.0(14) . .
C23 C22 N3 C25 -38.7(14) . .
C23 C22 N3 C26 142.7(9) . .
C26 N3 C25 N4 1.4(11) . .
